data_7224539
loop_
_publ_author_name
'Guo, Xianmin'
'Yan, Yongnian'
'Guo, Huadong'
'Qi, Yanjuan'
'Liu, Chunming'

_publ_section_title
;
 Seven entangled coordination polymers assembled from triphenylamine-based
 bisimidazole and dicarboxylates: interpenetration, self-penetration and
 mixed entanglement
;
_journal_issue 14
_journal_name_full CrystEngComm
_journal_page_first 2546
_journal_paper_doi 10.1039/C6CE00102E
_journal_volume 18
_journal_year 2016
_chemical_formula_moiety 'C38 H29 Cd N5 O6'
_chemical_formula_sum 'C38 H29 Cd N5 O6'
_chemical_formula_weight 764.06
_chemical_melting_point ?
_chemical_name_systematic
;
 ?
;
_space_group_IT_number 15
_symmetry_cell_setting monoclinic
_symmetry_space_group_name_Hall '-C 2yc'
_symmetry_space_group_name_H-M 'C 1 2/c 1'
_atom_sites_solution_hydrogens geom
_atom_sites_solution_primary direct
_atom_sites_solution_secondary difmap
_audit_creation_method SHELXL-97
_audit_update_record
;
2016-01-13 deposited with the CCDC.
2016-03-07 downloaded from the CCDC.
;
_cell_angle_alpha 90.00
_cell_angle_beta 112.1970(10)
_cell_angle_gamma 90.00
_cell_formula_units_Z 8
_cell_length_a 16.8782(7)
_cell_length_b 21.3492(9)
_cell_length_c 20.0506(11)
_cell_measurement_reflns_used 8300
_cell_measurement_temperature 293(2)
_cell_measurement_theta_max 26.02
_cell_measurement_theta_min 1.61
_cell_volume 6689.5(5)
_computing_cell_refinement 'Bruker SMART'
_computing_data_collection 'Bruker SMART'
_computing_data_reduction 'Bruker SAINT'
_computing_molecular_graphics SHELXP-97
_computing_publication_material SHELXTL
_computing_structure_refinement 'SHELXL-97 (Sheldrick, 1997)'
_computing_structure_solution 'SHELXS-97 (Sheldrick, 1990)'
_diffrn_ambient_temperature 293(2)
_diffrn_detector_area_resol_mean 9.00cm
_diffrn_measured_fraction_theta_full 0.997
_diffrn_measured_fraction_theta_max 0.997
_diffrn_measurement_device_type 'CCD area detector'
_diffrn_measurement_method 'phi and omega scans'
_diffrn_radiation_monochromator graphite
_diffrn_radiation_source 'fine-focus sealed tube'
_diffrn_radiation_type MoK\a
_diffrn_radiation_wavelength 0.71073
_diffrn_reflns_av_R_equivalents 0.0302
_diffrn_reflns_av_sigmaI/netI 0.0367
_diffrn_reflns_limit_h_max 22
_diffrn_reflns_limit_h_min -22
_diffrn_reflns_limit_k_max 28
_diffrn_reflns_limit_k_min -22
_diffrn_reflns_limit_l_max 15
_diffrn_reflns_limit_l_min -26
_diffrn_reflns_number 24642
_diffrn_reflns_theta_full 28.29
_diffrn_reflns_theta_max 28.29
_diffrn_reflns_theta_min 1.61
_diffrn_standards_decay_% none
_diffrn_standards_interval_count none
_diffrn_standards_interval_time none
_diffrn_standards_number none
_exptl_absorpt_coefficient_mu 0.709
_exptl_absorpt_correction_T_max 0.872
_exptl_absorpt_correction_T_min 0.840
_exptl_absorpt_correction_type empirical
_exptl_absorpt_process_details SADABS
_exptl_crystal_colour grey
_exptl_crystal_density_diffrn 1.517
_exptl_crystal_density_method 'not measured'
_exptl_crystal_description block
_exptl_crystal_F_000 3104
_exptl_crystal_size_max 0.25
_exptl_crystal_size_mid 0.23
_exptl_crystal_size_min 0.20
_refine_diff_density_max 0.523
_refine_diff_density_min -0.624
_refine_diff_density_rms 0.159
_refine_ls_extinction_method none
_refine_ls_goodness_of_fit_ref 1.119
_refine_ls_hydrogen_treatment constr
_refine_ls_matrix_type full
_refine_ls_number_parameters 446
_refine_ls_number_reflns 8300
_refine_ls_number_restraints 0
_refine_ls_restrained_S_all 1.119
_refine_ls_R_factor_all 0.0570
_refine_ls_R_factor_gt 0.0325
_refine_ls_shift/su_max 0.002
_refine_ls_shift/su_mean 0.000
_refine_ls_structure_factor_coef Fsqd
_refine_ls_weighting_details 'calc w=1/[\s^2^(Fo^2^)+(0.0633P)^2^+0.0000P] where P=(Fo^2^+2Fc^2^)/3'
_refine_ls_weighting_scheme calc
_refine_ls_wR_factor_gt 0.0862
_refine_ls_wR_factor_ref 0.1157
_reflns_number_gt 6173
_reflns_number_total 8300
_reflns_threshold_expression >2sigma(I)
_cod_data_source_file c6ce00102e2.cif
_cod_data_source_block 5
_cod_depositor_comments
;
The following automatic conversions were performed:

'_chemical_melting_point' value 'not measured' was changed to '?' -
the value is undefined or not given.

Automatic conversion script
Id: cif_fix_values 4268 2015-11-12 08:31:59Z antanas 

 Adding full bibliography for 7224535--7224541.cif.
;
_cod_original_sg_symbol_H-M c2/c
_cod_database_code 7224539

loop_
_symmetry_equiv_pos_as_xyz
'x, y, z'
'-x, y, -z+1/2'
'x+1/2, y+1/2, z'
'-x+1/2, y+1/2, -z+1/2'
'-x, -y, -z'
'x, -y, z-1/2'
'-x+1/2, -y+1/2, -z'
'x+1/2, -y+1/2, z-1/2'

loop_
_atom_site_label
_atom_site_type_symbol
_atom_site_fract_x
_atom_site_fract_y
_atom_site_fract_z
_atom_site_U_iso_or_equiv
_atom_site_adp_type
_atom_site_occupancy
_atom_site_symmetry_multiplicity
_atom_site_calc_flag
_atom_site_refinement_flags
C1 C 0.54673(19) 0.20888(16) 0.57700(17) 0.0397(7) Uani 1 1 d .
C2 C 0.47066(18) 0.22540(15) 0.59532(15) 0.0367(6) Uani 1 1 d .
C3 C 0.4546(2) 0.19637(16) 0.65027(17) 0.0452(8) Uani 1 1 d .
H3 H 0.4939 0.1678 0.6798 0.054 Uiso 1 1 calc R
C4 C 0.3802(2) 0.20936(19) 0.66199(17) 0.0516(9) Uani 1 1 d .
H4 H 0.3699 0.1899 0.6994 0.062 Uiso 1 1 calc R
C5 C 0.32228(19) 0.25088(18) 0.61819(16) 0.0458(8) Uani 1 1 d .
C6 C 0.3368(2) 0.28055(19) 0.56334(19) 0.0536(9) Uani 1 1 d .
H6 H 0.2972 0.3089 0.5338 0.064 Uiso 1 1 calc R
C7 C 0.4112(2) 0.26781(18) 0.55245(19) 0.0537(9) Uani 1 1 d .
H7 H 0.4216 0.2881 0.5155 0.064 Uiso 1 1 calc R
C8 C 0.23014(19) 0.26430(17) 0.68438(16) 0.0434(8) Uani 1 1 d .
C9 C 0.2914(2) 0.28477(19) 0.74740(18) 0.0504(9) Uani 1 1 d .
H9 H 0.3452 0.2965 0.7491 0.060 Uiso 1 1 calc R
C10 C 0.27249(19) 0.28786(16) 0.80847(16) 0.0424(7) Uani 1 1 d .
H10 H 0.3141 0.3014 0.8516 0.051 Uiso 1 1 calc R
C11 C 0.19223(17) 0.27110(14) 0.80656(14) 0.0332(6) Uani 1 1 d .
C12 C 0.12987(18) 0.25254(15) 0.74151(15) 0.0390(7) Uani 1 1 d .
H12 H 0.0753 0.2425 0.7392 0.047 Uiso 1 1 calc R
C13 C 0.14878(19) 0.24902(17) 0.68011(16) 0.0428(7) Uani 1 1 d .
H13 H 0.1072 0.2365 0.6365 0.051 Uiso 1 1 calc R
C14 C 0.17282(19) 0.27421(14) 0.87341(15) 0.0357(6) Uani 1 1 d .
C15 C 0.5727(2) 0.05408(18) 0.46496(19) 0.0567(9) Uani 1 1 d .
H15 H 0.6121 0.0408 0.5093 0.068 Uiso 1 1 calc R
C16 C 0.5149(2) 0.01686(18) 0.41673(19) 0.0575(9) Uani 1 1 d .
H16 H 0.5067 -0.0257 0.4214 0.069 Uiso 1 1 calc R
C17 C 0.50324(19) 0.11229(15) 0.37602(16) 0.0409(7) Uani 1 1 d .
H17 H 0.4842 0.1470 0.3462 0.049 Uiso 1 1 calc R
C18 C 0.40513(17) 0.03371(15) 0.29315(16) 0.0391(7) Uani 1 1 d .
C19 C 0.3645(2) -0.02293(18) 0.29144(19) 0.0557(9) Uani 1 1 d .
H19 H 0.3788 -0.0472 0.3329 0.067 Uiso 1 1 calc R
C20 C 0.3023(2) -0.04307(18) 0.22748(19) 0.0580(10) Uani 1 1 d .
H20 H 0.2750 -0.0812 0.2262 0.070 Uiso 1 1 calc R
C21 C 0.28006(18) -0.00768(16) 0.16572(17) 0.0439(7) Uani 1 1 d .
C22 C 0.3208(2) 0.04838(16) 0.16772(17) 0.0467(8) Uani 1 1 d .
H22 H 0.3061 0.0726 0.1263 0.056 Uiso 1 1 calc R
C23 C 0.38370(19) 0.06901(16) 0.23135(17) 0.0448(7) Uani 1 1 d .
H23 H 0.4115 0.1068 0.2322 0.054 Uiso 1 1 calc R
C24 C 0.13526(18) -0.04769(16) 0.10293(17) 0.0435(7) Uani 1 1 d .
C25 C 0.0926(2) -0.10003(17) 0.0661(2) 0.0550(9) Uani 1 1 d .
H25 H 0.1161 -0.1233 0.0389 0.066 Uiso 1 1 calc R
C26 C 0.0149(2) -0.11829(16) 0.0691(2) 0.0526(9) Uani 1 1 d .
H26 H -0.0134 -0.1535 0.0440 0.063 Uiso 1 1 calc R
C27 C -0.01985(17) -0.08425(15) 0.10899(15) 0.0378(6) Uani 1 1 d .
C28 C 0.02213(18) -0.03157(16) 0.14616(17) 0.0440(7) Uani 1 1 d .
H28 H -0.0017 -0.0083 0.1731 0.053 Uiso 1 1 calc R
C29 C 0.0995(2) -0.01374(16) 0.14316(18) 0.0485(8) Uani 1 1 d .
H29 H 0.1277 0.0214 0.1685 0.058 Uiso 1 1 calc R
C30 C -0.16657(17) -0.12572(15) 0.05374(16) 0.0386(7) Uani 1 1 d .
H30 H -0.1644 -0.1338 0.0089 0.046 Uiso 1 1 calc R
C31 C -0.1297(2) -0.09713(17) 0.16526(17) 0.0464(8) Uani 1 1 d .
H31 H -0.0988 -0.0821 0.2114 0.056 Uiso 1 1 calc R
C32 C -0.2102(2) -0.11820(16) 0.14052(17) 0.0437(7) Uani 1 1 d .
H32 H -0.2449 -0.1202 0.1671 0.052 Uiso 1 1 calc R
C33 C 0.2373(2) -0.04699(16) 0.04061(17) 0.0445(7) Uani 1 1 d .
C34 C 0.1812(2) -0.03517(18) -0.0292(2) 0.0577(9) Uani 1 1 d .
H34 H 0.1289 -0.0159 -0.0375 0.069 Uiso 1 1 calc R
C35 C 0.2030(3) -0.0520(2) -0.0861(2) 0.0700(11) Uani 1 1 d .
H35 H 0.1649 -0.0439 -0.1327 0.084 Uiso 1 1 calc R
C36 C 0.2794(3) -0.0804(2) -0.0760(2) 0.0690(11) Uani 1 1 d .
H36 H 0.2930 -0.0916 -0.1152 0.083 Uiso 1 1 calc R
C37 C 0.3349(3) -0.0919(2) -0.0077(2) 0.0668(11) Uani 1 1 d .
H37 H 0.3873 -0.1108 0.0000 0.080 Uiso 1 1 calc R
C38 C 0.3140(2) -0.07558(18) 0.0512(2) 0.0556(9) Uani 1 1 d .
H38 H 0.3522 -0.0841 0.0977 0.067 Uiso 1 1 calc R
N1 N 0.56580(16) 0.11366(13) 0.44021(13) 0.0430(6) Uani 1 1 d .
N2 N 0.47056(15) 0.05436(13) 0.35923(13) 0.0400(6) Uani 1 1 d .
N3 N 0.21445(16) -0.02908(15) 0.09985(15) 0.0500(7) Uani 1 1 d .
N4 N -0.10120(14) -0.10182(12) 0.11002(13) 0.0374(6) Uani 1 1 d .
N5 N -0.23398(15) -0.13632(12) 0.07012(13) 0.0380(6) Uani 1 1 d .
O1 O 0.56078(13) 0.24495(11) 0.53203(12) 0.0445(5) Uani 1 1 d .
O2 O 0.59054(15) 0.16187(13) 0.60405(13) 0.0572(6) Uani 1 1 d .
O3 O 0.24192(14) 0.26114(15) 0.61997(12) 0.0629(8) Uani 1 1 d .
O4 O 0.23513(14) 0.28721(11) 0.93235(11) 0.0442(5) Uani 1 1 d .
O5 O 0.09907(14) 0.26503(12) 0.87080(12) 0.0502(6) Uani 1 1 d .
Cd1 Cd 0.654552(12) 0.196375(10) 0.501103(10) 0.03318(8) Uani 1 1 d .
OW1 O 0.009(3) 0.1188(13) 0.2129(18) 0.87(3) Uiso 1 1 d .

loop_
_atom_site_aniso_label
_atom_site_aniso_U_11
_atom_site_aniso_U_22
_atom_site_aniso_U_33
_atom_site_aniso_U_23
_atom_site_aniso_U_13
_atom_site_aniso_U_12
C1 0.0312(15) 0.053(2) 0.0386(16) -0.0075(13) 0.0178(13) 0.0025(13)
C2 0.0328(14) 0.0488(18) 0.0345(15) -0.0039(13) 0.0194(12) 0.0010(13)
C3 0.0394(17) 0.065(2) 0.0343(16) 0.0071(14) 0.0177(13) 0.0058(15)
C4 0.0414(17) 0.087(3) 0.0339(17) 0.0086(16) 0.0230(14) 0.0040(17)
C5 0.0329(15) 0.077(2) 0.0331(16) -0.0073(15) 0.0189(13) 0.0007(15)
C6 0.050(2) 0.072(2) 0.050(2) 0.0152(18) 0.0317(17) 0.0223(18)
C7 0.055(2) 0.062(2) 0.063(2) 0.0239(18) 0.0433(18) 0.0210(17)
C8 0.0361(15) 0.071(2) 0.0296(15) 0.0005(14) 0.0198(13) 0.0074(15)
C9 0.0310(15) 0.087(3) 0.0390(18) -0.0027(16) 0.0194(13) -0.0039(16)
C10 0.0339(15) 0.066(2) 0.0293(15) -0.0034(13) 0.0144(12) -0.0010(14)
C11 0.0360(14) 0.0408(17) 0.0272(14) 0.0004(11) 0.0171(11) 0.0054(12)
C12 0.0307(14) 0.0537(19) 0.0386(16) -0.0016(13) 0.0199(13) -0.0006(13)
C13 0.0333(15) 0.067(2) 0.0288(15) -0.0095(14) 0.0128(12) -0.0004(14)
C14 0.0407(16) 0.0405(17) 0.0307(15) 0.0014(12) 0.0188(12) 0.0059(13)
C15 0.056(2) 0.057(2) 0.0420(19) 0.0098(16) 0.0017(16) 0.0009(17)
C16 0.056(2) 0.046(2) 0.055(2) 0.0130(16) 0.0029(17) -0.0013(17)
C17 0.0351(15) 0.0435(18) 0.0395(17) 0.0018(13) 0.0089(13) 0.0014(13)
C18 0.0270(14) 0.0465(18) 0.0418(17) 0.0002(13) 0.0107(12) -0.0048(12)
C19 0.053(2) 0.063(2) 0.0452(19) 0.0133(16) 0.0115(15) -0.0147(17)
C20 0.050(2) 0.059(2) 0.058(2) 0.0092(17) 0.0124(17) -0.0263(17)
C21 0.0290(14) 0.055(2) 0.0448(18) -0.0016(14) 0.0106(13) -0.0121(14)
C22 0.0400(17) 0.050(2) 0.0413(18) 0.0093(14) 0.0057(13) -0.0067(14)
C23 0.0360(16) 0.0438(19) 0.0483(18) 0.0050(14) 0.0088(13) -0.0087(13)
C24 0.0283(14) 0.049(2) 0.0469(18) -0.0017(14) 0.0076(13) -0.0088(13)
C25 0.0388(17) 0.053(2) 0.078(3) -0.0223(18) 0.0274(17) -0.0123(15)
C26 0.0379(17) 0.045(2) 0.076(2) -0.0204(17) 0.0224(17) -0.0128(15)
C27 0.0267(13) 0.0410(17) 0.0404(16) -0.0012(12) 0.0065(12) -0.0042(12)
C28 0.0311(15) 0.052(2) 0.0446(18) -0.0094(14) 0.0092(13) -0.0048(13)
C29 0.0387(17) 0.048(2) 0.053(2) -0.0142(15) 0.0112(14) -0.0130(14)
C30 0.0297(14) 0.0480(19) 0.0360(15) -0.0054(13) 0.0101(12) -0.0070(12)
C31 0.0456(18) 0.057(2) 0.0324(16) -0.0110(14) 0.0094(13) -0.0094(15)
C32 0.0407(17) 0.054(2) 0.0396(17) -0.0086(14) 0.0191(14) -0.0062(14)
C33 0.0423(17) 0.0436(19) 0.0470(19) 0.0038(14) 0.0160(14) -0.0088(14)
C34 0.055(2) 0.057(2) 0.053(2) 0.0097(17) 0.0119(17) 0.0036(17)
C35 0.082(3) 0.072(3) 0.050(2) 0.013(2) 0.018(2) 0.001(2)
C36 0.086(3) 0.069(3) 0.063(3) -0.001(2) 0.040(2) -0.016(2)
C37 0.058(2) 0.065(3) 0.086(3) -0.004(2) 0.037(2) -0.0060(19)
C38 0.0410(18) 0.063(2) 0.058(2) 0.0056(17) 0.0133(16) -0.0044(16)
N1 0.0388(14) 0.0483(16) 0.0394(14) -0.0010(11) 0.0120(11) 0.0030(12)
N2 0.0318(12) 0.0471(16) 0.0383(14) 0.0057(11) 0.0099(10) 0.0006(11)
N3 0.0334(13) 0.066(2) 0.0479(16) -0.0073(14) 0.0121(12) -0.0177(13)
N4 0.0270(11) 0.0447(15) 0.0370(13) -0.0047(10) 0.0084(10) -0.0044(10)
N5 0.0299(12) 0.0473(15) 0.0369(13) -0.0056(11) 0.0128(10) -0.0047(11)
O1 0.0410(12) 0.0529(14) 0.0538(13) 0.0003(10) 0.0342(11) 0.0024(10)
O2 0.0486(14) 0.0718(18) 0.0585(15) 0.0109(13) 0.0284(12) 0.0253(13)
O3 0.0343(12) 0.132(3) 0.0298(11) -0.0004(13) 0.0201(9) 0.0114(13)
O4 0.0483(13) 0.0597(15) 0.0291(11) -0.0042(9) 0.0199(10) 0.0014(11)
O5 0.0432(12) 0.0739(18) 0.0441(13) -0.0042(11) 0.0284(10) 0.0020(11)
Cd1 0.02657(11) 0.04740(14) 0.03023(12) 0.00481(9) 0.01603(8) 0.00645(9)

loop_
_atom_type_symbol
_atom_type_description
_atom_type_scat_dispersion_real
_atom_type_scat_dispersion_imag
_atom_type_scat_source
C C 0.0033 0.0016 'International Tables Vol C Tables 4.2.6.8 and 6.1.1.4'
H H 0.0000 0.0000 'International Tables Vol C Tables 4.2.6.8 and 6.1.1.4'
N N 0.0061 0.0033 'International Tables Vol C Tables 4.2.6.8 and 6.1.1.4'
O O 0.0106 0.0060 'International Tables Vol C Tables 4.2.6.8 and 6.1.1.4'
Cd Cd -0.8075 1.2024 'International Tables Vol C Tables 4.2.6.8 and 6.1.1.4'

loop_
_geom_angle_atom_site_label_1
_geom_angle_atom_site_label_2
_geom_angle_atom_site_label_3
_geom_angle
_geom_angle_site_symmetry_1
_geom_angle_site_symmetry_3
O2 C1 O1 123.9(3) . .
O2 C1 C2 120.3(3) . .
O1 C1 C2 115.8(3) . .
C3 C2 C7 118.4(3) . .
C3 C2 C1 122.3(3) . .
C7 C2 C1 119.2(3) . .
C2 C3 C4 120.6(3) . .
C2 C3 H3 119.7 . .
C4 C3 H3 119.7 . .
C5 C4 C3 119.6(3) . .
C5 C4 H4 120.2 . .
C3 C4 H4 120.2 . .
C4 C5 C6 121.0(3) . .
C4 C5 O3 123.7(3) . .
C6 C5 O3 114.9(3) . .
C5 C6 C7 119.1(3) . .
C5 C6 H6 120.5 . .
C7 C6 H6 120.5 . .
C6 C7 C2 121.4(3) . .
C6 C7 H7 119.3 . .
C2 C7 H7 119.3 . .
C9 C8 O3 123.6(3) . .
C9 C8 C13 121.3(3) . .
O3 C8 C13 114.9(3) . .
C8 C9 C10 119.2(3) . .
C8 C9 H9 120.4 . .
C10 C9 H9 120.4 . .
C9 C10 C11 121.0(3) . .
C9 C10 H10 119.5 . .
C11 C10 H10 119.5 . .
C10 C11 C12 119.0(2) . .
C10 C11 C14 120.4(3) . .
C12 C11 C14 120.6(3) . .
C13 C12 C11 120.2(3) . .
C13 C12 H12 119.9 . .
C11 C12 H12 119.9 . .
C8 C13 C12 119.3(3) . .
C8 C13 H13 120.4 . .
C12 C13 H13 120.4 . .
O5 C14 O4 122.3(3) . .
O5 C14 C11 120.7(3) . .
O4 C14 C11 117.0(3) . .
C16 C15 N1 110.7(3) . .
C16 C15 H15 124.7 . .
N1 C15 H15 124.7 . .
C15 C16 N2 106.1(3) . .
C15 C16 H16 127.0 . .
N2 C16 H16 127.0 . .
N1 C17 N2 111.4(3) . .
N1 C17 H17 124.3 . .
N2 C17 H17 124.3 . .
C23 C18 C19 119.8(3) . .
C23 C18 N2 120.7(3) . .
C19 C18 N2 119.5(3) . .
C20 C19 C18 119.3(3) . .
C20 C19 H19 120.3 . .
C18 C19 H19 120.3 . .
C21 C20 C19 121.1(3) . .
C21 C20 H20 119.4 . .
C19 C20 H20 119.4 . .
C22 C21 C20 119.3(3) . .
C22 C21 N3 120.4(3) . .
C20 C21 N3 120.3(3) . .
C21 C22 C23 120.3(3) . .
C21 C22 H22 119.9 . .
C23 C22 H22 119.9 . .
C18 C23 C22 120.2(3) . .
C18 C23 H23 119.9 . .
C22 C23 H23 119.9 . .
C29 C24 C25 118.8(3) . .
C29 C24 N3 120.4(3) . .
C25 C24 N3 120.8(3) . .
C24 C25 C26 120.9(3) . .
C24 C25 H25 119.6 . .
C26 C25 H25 119.6 . .
C27 C26 C25 119.7(3) . .
C27 C26 H26 120.1 . .
C25 C26 H26 120.1 . .
C26 C27 C28 120.1(3) . .
C26 C27 N4 119.7(3) . .
C28 C27 N4 120.2(3) . .
C29 C28 C27 119.9(3) . .
C29 C28 H28 120.0 . .
C27 C28 H28 120.0 . .
C24 C29 C28 120.6(3) . .
C24 C29 H29 119.7 . .
C28 C29 H29 119.7 . .
N5 C30 N4 111.6(3) . .
N5 C30 H30 124.2 . .
N4 C30 H30 124.2 . .
C32 C31 N4 107.1(3) . .
C32 C31 H31 126.4 . .
N4 C31 H31 126.4 . .
C31 C32 N5 109.8(3) . .
C31 C32 H32 125.1 . .
N5 C32 H32 125.1 . .
C38 C33 C34 118.8(3) . .
C38 C33 N3 121.6(3) . .
C34 C33 N3 119.6(3) . .
C35 C34 C33 119.8(4) . .
C35 C34 H34 120.1 . .
C33 C34 H34 120.1 . .
C36 C35 C34 121.8(4) . .
C36 C35 H35 119.1 . .
C34 C35 H35 119.1 . .
C37 C36 C35 118.8(4) . .
C37 C36 H36 120.6 . .
C35 C36 H36 120.6 . .
C36 C37 C38 120.5(4) . .
C36 C37 H37 119.7 . .
C38 C37 H37 119.7 . .
C33 C38 C37 120.3(3) . .
C33 C38 H38 119.8 . .
C37 C38 H38 119.8 . .
C17 N1 C15 105.2(3) . .
C17 N1 Cd1 130.1(2) . .
C15 N1 Cd1 124.6(2) . .
C17 N2 C16 106.5(3) . .
C17 N2 C18 127.8(3) . .
C16 N2 C18 125.6(3) . .
C24 N3 C33 121.0(3) . .
C24 N3 C21 117.4(3) . .
C33 N3 C21 119.4(2) . .
C30 N4 C31 106.2(2) . .
C30 N4 C27 125.1(2) . .
C31 N4 C27 128.7(2) . .
C30 N5 C32 105.3(2) . .
C30 N5 Cd1 122.8(2) . 6_455
C32 N5 Cd1 129.9(2) . 6_455
C1 O1 Cd1 105.32(19) . .
C8 O3 C5 121.3(2) . .
C14 O4 Cd1 96.93(17) . 8_456
C14 O5 Cd1 86.08(17) . 8_456
O1 Cd1 N5 128.55(8) . 6_656
O1 Cd1 O4 139.37(8) . 8
N5 Cd1 O4 84.82(8) 6_656 8
O1 Cd1 N1 96.76(9) . .
N5 Cd1 N1 96.42(9) 6_656 .
O4 Cd1 N1 102.08(9) 8 .
O1 Cd1 O5 96.49(8) . 8
N5 Cd1 O5 134.90(8) 6_656 8
O4 Cd1 O5 53.80(7) 8 8
N1 Cd1 O5 78.15(8) . 8

loop_
_geom_bond_atom_site_label_1
_geom_bond_atom_site_label_2
_geom_bond_distance
_geom_bond_site_symmetry_2
C1 O2 1.243(4) .
C1 O1 1.274(4) .
C1 C2 1.505(4) .
C2 C3 1.377(4) .
C2 C7 1.383(4) .
C3 C4 1.390(4) .
C3 H3 0.9300 .
C4 C5 1.365(5) .
C4 H4 0.9300 .
C5 C6 1.369(4) .
C5 O3 1.388(3) .
C6 C7 1.380(4) .
C6 H6 0.9300 .
C7 H7 0.9300 .
C8 C9 1.368(4) .
C8 O3 1.381(3) .
C8 C13 1.382(4) .
C9 C10 1.379(4) .
C9 H9 0.9300 .
C10 C11 1.388(4) .
C10 H10 0.9300 .
C11 C12 1.389(4) .
C11 C14 1.497(4) .
C12 C13 1.386(4) .
C12 H12 0.9300 .
C13 H13 0.9300 .
C14 O5 1.241(3) .
C14 O4 1.281(4) .
C15 C16 1.344(5) .
C15 N1 1.354(4) .
C15 H15 0.9300 .
C16 N2 1.371(4) .
C16 H16 0.9300 .
C17 N1 1.321(4) .
C17 N2 1.344(4) .
C17 H17 0.9300 .
C18 C23 1.377(4) .
C18 C19 1.384(5) .
C18 N2 1.437(4) .
C19 C20 1.384(5) .
C19 H19 0.9300 .
C20 C21 1.376(5) .
C20 H20 0.9300 .
C21 C22 1.373(4) .
C21 N3 1.440(4) .
C22 C23 1.388(4) .
C22 H22 0.9300 .
C23 H23 0.9300 .
C24 C29 1.382(5) .
C24 C25 1.383(4) .
C24 N3 1.418(4) .
C25 C26 1.391(4) .
C25 H25 0.9300 .
C26 C27 1.366(4) .
C26 H26 0.9300 .
C27 C28 1.387(4) .
C27 N4 1.431(3) .
C28 C29 1.383(4) .
C28 H28 0.9300 .
C29 H29 0.9300 .
C30 N5 1.317(4) .
C30 N4 1.345(3) .
C30 H30 0.9300 .
C31 C32 1.337(4) .
C31 N4 1.368(4) .
C31 H31 0.9300 .
C32 N5 1.369(4) .
C32 H32 0.9300 .
C33 C38 1.373(5) .
C33 C34 1.384(5) .
C33 N3 1.432(4) .
C34 C35 1.372(6) .
C34 H34 0.9300 .
C35 C36 1.369(6) .
C35 H35 0.9300 .
C36 C37 1.358(5) .
C36 H36 0.9300 .
C37 C38 1.399(5) .
C37 H37 0.9300 .
C38 H38 0.9300 .
N1 Cd1 2.339(3) .
N5 Cd1 2.265(2) 6_455
O1 Cd1 2.1695(19) .
O4 Cd1 2.300(2) 8_456
O5 Cd1 2.556(2) 8_456
Cd1 N5 2.265(2) 6_656
Cd1 O4 2.300(2) 8
Cd1 O5 2.556(2) 8
OW1 OW1 1.62(6) 2

loop_
_geom_torsion_atom_site_label_1
_geom_torsion_atom_site_label_2
_geom_torsion_atom_site_label_3
_geom_torsion_atom_site_label_4
_geom_torsion
_geom_torsion_site_symmetry_4
O2 C1 C2 C3 10.8(5) .
O1 C1 C2 C3 -170.6(3) .
O2 C1 C2 C7 -164.3(3) .
O1 C1 C2 C7 14.3(5) .
C7 C2 C3 C4 0.2(5) .
C1 C2 C3 C4 -174.9(3) .
C2 C3 C4 C5 0.6(6) .
C3 C4 C5 C6 -0.8(6) .
C3 C4 C5 O3 171.9(3) .
C4 C5 C6 C7 0.2(6) .
O3 C5 C6 C7 -173.0(3) .
C5 C6 C7 C2 0.6(6) .
C3 C2 C7 C6 -0.8(6) .
C1 C2 C7 C6 174.5(3) .
O3 C8 C9 C10 178.2(3) .
C13 C8 C9 C10 2.5(6) .
C8 C9 C10 C11 -0.6(6) .
C9 C10 C11 C12 -1.7(5) .
C9 C10 C11 C14 179.5(3) .
C10 C11 C12 C13 2.0(5) .
C14 C11 C12 C13 -179.2(3) .
C9 C8 C13 C12 -2.2(6) .
O3 C8 C13 C12 -178.1(3) .
C11 C12 C13 C8 -0.2(5) .
C10 C11 C14 O5 173.2(3) .
C12 C11 C14 O5 -5.6(5) .
C10 C11 C14 O4 -6.2(4) .
C12 C11 C14 O4 175.0(3) .
N1 C15 C16 N2 0.6(5) .
C23 C18 C19 C20 -0.4(5) .
N2 C18 C19 C20 -179.2(3) .
C18 C19 C20 C21 -0.2(6) .
C19 C20 C21 C22 0.3(6) .
C19 C20 C21 N3 -179.3(3) .
C20 C21 C22 C23 0.1(5) .
N3 C21 C22 C23 179.7(3) .
C19 C18 C23 C22 0.9(5) .
N2 C18 C23 C22 179.6(3) .
C21 C22 C23 C18 -0.7(5) .
C29 C24 C25 C26 0.2(6) .
N3 C24 C25 C26 -180.0(3) .
C24 C25 C26 C27 -0.1(6) .
C25 C26 C27 C28 0.2(5) .
C25 C26 C27 N4 177.8(3) .
C26 C27 C28 C29 -0.4(5) .
N4 C27 C28 C29 -178.0(3) .
C25 C24 C29 C28 -0.4(5) .
N3 C24 C29 C28 179.8(3) .
C27 C28 C29 C24 0.5(5) .
N4 C31 C32 N5 -0.1(4) .
C38 C33 C34 C35 0.0(5) .
N3 C33 C34 C35 179.7(3) .
C33 C34 C35 C36 -0.1(6) .
C34 C35 C36 C37 -0.2(7) .
C35 C36 C37 C38 0.6(6) .
C34 C33 C38 C37 0.4(5) .
N3 C33 C38 C37 -179.3(3) .
C36 C37 C38 C33 -0.7(6) .
N2 C17 N1 C15 -0.1(4) .
N2 C17 N1 Cd1 176.97(19) .
C16 C15 N1 C17 -0.3(4) .
C16 C15 N1 Cd1 -177.6(3) .
N1 C17 N2 C16 0.5(4) .
N1 C17 N2 C18 -176.7(3) .
C15 C16 N2 C17 -0.6(4) .
C15 C16 N2 C18 176.6(3) .
C23 C18 N2 C17 17.3(5) .
C19 C18 N2 C17 -163.9(3) .
C23 C18 N2 C16 -159.3(3) .
C19 C18 N2 C16 19.5(5) .
C29 C24 N3 C33 -156.4(3) .
C25 C24 N3 C33 23.8(5) .
C29 C24 N3 C21 40.8(5) .
C25 C24 N3 C21 -139.0(3) .
C38 C33 N3 C24 -127.9(4) .
C34 C33 N3 C24 52.4(5) .
C38 C33 N3 C21 34.6(5) .
C34 C33 N3 C21 -145.2(3) .
C22 C21 N3 C24 -128.8(3) .
C20 C21 N3 C24 50.8(5) .
C22 C21 N3 C33 68.1(4) .
C20 C21 N3 C33 -112.2(4) .
N5 C30 N4 C31 0.0(4) .
N5 C30 N4 C27 -178.8(3) .
C32 C31 N4 C30 0.1(4) .
C32 C31 N4 C27 178.8(3) .
C26 C27 N4 C30 -35.3(5) .
C28 C27 N4 C30 142.3(3) .
C26 C27 N4 C31 146.2(4) .
C28 C27 N4 C31 -36.2(5) .
N4 C30 N5 C32 0.0(4) .
N4 C30 N5 Cd1 -165.4(2) 6_455
C31 C32 N5 C30 0.0(4) .
C31 C32 N5 Cd1 164.0(2) 6_455
O2 C1 O1 Cd1 10.7(4) .
C2 C1 O1 Cd1 -167.8(2) .
C9 C8 O3 C5 29.5(6) .
C13 C8 O3 C5 -154.6(3) .
C4 C5 O3 C8 40.9(5) .
C6 C5 O3 C8 -146.0(4) .
O5 C14 O4 Cd1 -10.4(3) 8_456
C11 C14 O4 Cd1 169.0(2) 8_456
O4 C14 O5 Cd1 9.3(3) 8_456
C11 C14 O5 Cd1 -170.0(3) 8_456
C1 O1 Cd1 N5 -36.6(2) 6_656
C1 O1 Cd1 O4 -175.34(17) 8
C1 O1 Cd1 N1 67.2(2) .
C1 O1 Cd1 O5 146.0(2) 8
C17 N1 Cd1 O1 75.7(3) .
C15 N1 Cd1 O1 -107.7(3) .
C17 N1 Cd1 N5 -154.1(3) 6_656
C15 N1 Cd1 N5 22.5(3) 6_656
C17 N1 Cd1 O4 -68.1(3) 8
C15 N1 Cd1 O4 108.5(3) 8
C17 N1 Cd1 O5 -19.5(3) 8
C15 N1 Cd1 O5 157.1(3) 8
